data_7158989
loop_
_publ_author_name
'Sobhani, Maryam'
'Figueira de Abreu, R\'uben Manuel'
'Villinger, Alexander'
'Ehlers, Peter'
'Langer, Peter'

_publ_section_title
;
 Synthesis of imidazo[1,2-a]benzoazepines by alkyne-carbonyl-metathesis
;
_journal_name_full 'Organic &amp; Biomolecular Chemistry'
_journal_paper_doi 10.1039/D2OB01320G
_journal_year 2022
_chemical_formula_moiety 'C23 H16 N2 O'
_chemical_formula_sum 'C23 H16 N2 O'
_chemical_formula_weight 336.38
_space_group_crystal_system monoclinic
_space_group_IT_number 14
_space_group_name_Hall '-P 2yn'
_space_group_name_H-M_alt 'P 1 21/n 1'
_atom_sites_solution_hydrogens geom
_audit_creation_method SHELXL-2014/7
_audit_update_record
;
2022-04-06 deposited with the CCDC.	2022-11-09 downloaded from the CCDC.
;
_cell_angle_alpha 90
_cell_angle_beta 117.137(5)
_cell_angle_gamma 90
_cell_formula_units_Z 4
_cell_length_a 11.034(2)
_cell_length_b 14.502(3)
_cell_length_c 11.291(2)
_cell_measurement_reflns_used 2498
_cell_measurement_temperature 123(2)
_cell_measurement_theta_max 32.92
_cell_measurement_theta_min 2.47
_cell_volume 1607.8(5)
_computing_cell_refinement 'Bruker Apex V7.51A'
_computing_data_collection 'Bruker Apex V7.51A'
_computing_data_reduction 'Bruker SAINT'
_computing_molecular_graphics 'ORTEP-3v2.01 (Farrugia, 1997)'
_computing_publication_material 'SHELXL-2014/7 (Sheldrick, 2014)'
_computing_structure_refinement 'SHELXL-2014/7 (Sheldrick, 2014)'
_computing_structure_solution 'Bruker SHELXTL'
_diffrn_ambient_temperature 123(2)
_diffrn_measured_fraction_theta_full 0.989
_diffrn_measured_fraction_theta_max 0.979
_diffrn_measurement_device_type 'Bruker Apex Kappa-II-CCD-diffractometer'
_diffrn_measurement_method 'phi and omega scans'
_diffrn_radiation_type MoK\a
_diffrn_radiation_wavelength 0.71073
_diffrn_reflns_av_R_equivalents 0.0560
_diffrn_reflns_av_unetI/netI 0.0612
_diffrn_reflns_Laue_measured_fraction_full 0.989
_diffrn_reflns_Laue_measured_fraction_max 0.979
_diffrn_reflns_limit_h_max 13
_diffrn_reflns_limit_h_min -13
_diffrn_reflns_limit_k_max 19
_diffrn_reflns_limit_k_min -14
_diffrn_reflns_limit_l_max 8
_diffrn_reflns_limit_l_min -14
_diffrn_reflns_number 10259
_diffrn_reflns_point_group_measured_fraction_full 0.989
_diffrn_reflns_point_group_measured_fraction_max 0.979
_diffrn_reflns_theta_full 25.242
_diffrn_reflns_theta_max 27.995
_diffrn_reflns_theta_min 3.493
_diffrn_source 'sealed tube'
_exptl_absorpt_coefficient_mu 0.086
_exptl_absorpt_correction_T_max 0.7465
_exptl_absorpt_correction_T_min 0.6442
_exptl_absorpt_correction_type multi-scan
_exptl_absorpt_process_details '(SADABS; Sheldrick, 2004)'
_exptl_crystal_colour colourless
_exptl_crystal_density_diffrn 1.390
_exptl_crystal_description block
_exptl_crystal_F_000 704
_exptl_crystal_size_max 0.500
_exptl_crystal_size_mid 0.280
_exptl_crystal_size_min 0.180
_refine_diff_density_max 0.331
_refine_diff_density_min -0.298
_refine_diff_density_rms 0.056
_refine_ls_extinction_method none
_refine_ls_goodness_of_fit_ref 1.029
_refine_ls_hydrogen_treatment constr
_refine_ls_matrix_type full
_refine_ls_number_parameters 235
_refine_ls_number_reflns 3800
_refine_ls_number_restraints 0
_refine_ls_restrained_S_all 1.029
_refine_ls_R_factor_all 0.0655
_refine_ls_R_factor_gt 0.0476
_refine_ls_shift/su_max 0.000
_refine_ls_shift/su_mean 0.000
_refine_ls_structure_factor_coef Fsqd
_refine_ls_weighting_details 'w=1/[\s^2^(Fo^2^)+(0.0519P)^2^+0.5328P] where P=(Fo^2^+2Fc^2^)/3'
_refine_ls_weighting_scheme calc
_refine_ls_wR_factor_gt 0.1138
_refine_ls_wR_factor_ref 0.1281
_reflns_Friedel_coverage 0.000
_reflns_number_gt 2905
_reflns_number_total 3800
_reflns_threshold_expression 'I > 2\s(I)'
_cod_data_source_file d2ob01320g2.cif
_cod_data_source_block is_rfmyaa43
_cod_original_cell_volume 1607.9(5)
_cod_original_sg_symbol_H-M 'P 21/n'
_cod_database_code 7158989
_shelx_shelxl_version_number 2014/7
_shelx_space_group_comment
;
The symmetry employed for this shelxl refinement is uniquely defined
by the following loop, which should always be used as a source of
symmetry information in preference to the above space-group names.
They are only intended as comments.
;
_shelx_estimated_absorpt_t_min 0.958
_shelx_estimated_absorpt_t_max 0.985

loop_
_space_group_symop_operation_xyz
'x, y, z'
'-x+1/2, y+1/2, -z+1/2'
'-x, -y, -z'
'x-1/2, -y-1/2, z-1/2'

loop_
_atom_site_label
_atom_site_type_symbol
_atom_site_fract_x
_atom_site_fract_y
_atom_site_fract_z
_atom_site_U_iso_or_equiv
_atom_site_adp_type
_atom_site_occupancy
_atom_site_site_symmetry_order
_atom_site_calc_flag
_atom_site_refinement_flags_posn
_atom_site_refinement_flags_adp
_atom_site_refinement_flags_occupancy
_atom_site_disorder_assembly
_atom_site_disorder_group
O1 O 0.10937(13) 0.48105(8) 0.24087(11) 0.0284(3) Uani 1 1 d . . . . .
N1 N 0.51081(14) 0.46665(9) 0.69747(12) 0.0204(3) Uani 1 1 d . . . . .
N2 N 0.41282(13) 0.59440(9) 0.72948(12) 0.0170(3) Uani 1 1 d . . . . .
C1 C 0.41409(16) 0.52961(11) 0.64153(14) 0.0182(3) Uani 1 1 d . . . . .
C2 C 0.32305(16) 0.53228(11) 0.50046(14) 0.0187(3) Uani 1 1 d . . . . .
H2 H 0.3549 0.5025 0.4450 0.022 Uiso 1 1 calc R U . . .
C3 C 0.19925(16) 0.57139(11) 0.43732(14) 0.0173(3) Uani 1 1 d . . . . .
C4 C 0.12095(16) 0.61553(10) 0.49849(14) 0.0173(3) Uani 1 1 d . . . . .
C5 C -0.02141(16) 0.60821(11) 0.43263(15) 0.0212(3) Uani 1 1 d . . . . .
H5 H -0.0640 0.5785 0.3484 0.025 Uiso 1 1 calc R U . . .
C6 C -0.10101(17) 0.64309(12) 0.48726(16) 0.0246(4) Uani 1 1 d . . . . .
H6 H -0.1973 0.6379 0.4404 0.029 Uiso 1 1 calc R U . . .
C7 C -0.04026(17) 0.68577(12) 0.61070(16) 0.0247(4) Uani 1 1 d . . . . .
H7 H -0.0946 0.7092 0.6492 0.030 Uiso 1 1 calc R U . . .
C8 C 0.10017(17) 0.69396(11) 0.67739(15) 0.0216(3) Uani 1 1 d . . . . .
H8 H 0.1416 0.7228 0.7623 0.026 Uiso 1 1 calc R U . . .
C9 C 0.18188(15) 0.66080(10) 0.62252(14) 0.0176(3) Uani 1 1 d . . . . .
C10 C 0.33292(15) 0.67897(11) 0.69160(14) 0.0188(3) Uani 1 1 d . . . . .
H10A H 0.3580 0.7152 0.6317 0.023 Uiso 1 1 calc R U . . .
H10B H 0.3555 0.7164 0.7723 0.023 Uiso 1 1 calc R U . . .
C11 C 0.51932(15) 0.57267(11) 0.85159(14) 0.0176(3) Uani 1 1 d . . . . .
C12 C 0.56867(16) 0.61497(11) 0.97530(14) 0.0207(3) Uani 1 1 d . . . . .
H12 H 0.5287 0.6695 0.9884 0.025 Uiso 1 1 calc R U . . .
C13 C 0.67903(16) 0.57331(12) 1.07819(15) 0.0239(4) Uani 1 1 d . . . . .
H13 H 0.7161 0.6002 1.1643 0.029 Uiso 1 1 calc R U . . .
C14 C 0.73802(16) 0.49255(12) 1.05946(15) 0.0234(4) Uani 1 1 d . . . . .
H14 H 0.8139 0.4661 1.1330 0.028 Uiso 1 1 calc R U . . .
C15 C 0.68819(16) 0.45073(12) 0.93655(15) 0.0215(3) Uani 1 1 d . . . . .
H15 H 0.7278 0.3957 0.9243 0.026 Uiso 1 1 calc R U . . .
C16 C 0.57730(15) 0.49216(11) 0.83041(14) 0.0181(3) Uani 1 1 d . . . . .
C17 C 0.12957(16) 0.55815(11) 0.28785(14) 0.0187(3) Uani 1 1 d . . . . .
C18 C 0.09598(15) 0.64142(11) 0.20079(14) 0.0166(3) Uani 1 1 d . . . . .
C19 C 0.01401(16) 0.63066(11) 0.06386(14) 0.0193(3) Uani 1 1 d . . . . .
H19 H -0.0293 0.5733 0.0294 0.023 Uiso 1 1 calc R U . . .
C20 C -0.00380(16) 0.70353(12) -0.02080(15) 0.0218(3) Uani 1 1 d . . . . .
H20 H -0.0593 0.6961 -0.1138 0.026 Uiso 1 1 calc R U . . .
C21 C 0.05885(16) 0.78789(12) 0.02882(15) 0.0234(4) Uani 1 1 d . . . . .
H21 H 0.0470 0.8376 -0.0303 0.028 Uiso 1 1 calc R U . . .
C22 C 0.13890(16) 0.79941(11) 0.16519(16) 0.0224(3) Uani 1 1 d . . . . .
H22 H 0.1814 0.8570 0.1995 0.027 Uiso 1 1 calc R U . . .
C23 C 0.15620(16) 0.72628(11) 0.25066(15) 0.0194(3) Uani 1 1 d . . . . .
H23 H 0.2095 0.7343 0.3439 0.023 Uiso 1 1 calc R U . . .

loop_
_atom_site_aniso_label
_atom_site_aniso_U_11
_atom_site_aniso_U_22
_atom_site_aniso_U_33
_atom_site_aniso_U_23
_atom_site_aniso_U_13
_atom_site_aniso_U_12
O1 0.0390(7) 0.0192(6) 0.0201(5) -0.0026(5) 0.0075(5) -0.0023(5)
N1 0.0195(7) 0.0223(7) 0.0179(6) 0.0002(5) 0.0074(5) 0.0037(5)
N2 0.0165(6) 0.0175(6) 0.0149(6) -0.0011(5) 0.0053(5) -0.0001(5)
C1 0.0188(8) 0.0187(7) 0.0174(7) -0.0015(6) 0.0086(6) -0.0002(6)
C2 0.0223(8) 0.0182(7) 0.0153(7) -0.0007(6) 0.0083(6) -0.0002(6)
C3 0.0206(8) 0.0158(7) 0.0143(6) -0.0002(5) 0.0070(6) -0.0028(6)
C4 0.0192(8) 0.0160(7) 0.0167(6) 0.0037(6) 0.0082(6) 0.0010(6)
C5 0.0208(8) 0.0204(8) 0.0188(7) 0.0051(6) 0.0058(6) -0.0010(6)
C6 0.0184(8) 0.0275(9) 0.0276(8) 0.0088(7) 0.0103(6) 0.0012(7)
C7 0.0248(9) 0.0280(9) 0.0263(8) 0.0096(7) 0.0161(7) 0.0070(7)
C8 0.0267(9) 0.0212(8) 0.0183(7) 0.0047(6) 0.0115(6) 0.0047(7)
C9 0.0201(8) 0.0156(7) 0.0166(7) 0.0038(6) 0.0081(6) 0.0017(6)
C10 0.0195(8) 0.0162(7) 0.0184(7) -0.0007(6) 0.0067(6) 0.0015(6)
C11 0.0156(7) 0.0200(7) 0.0164(7) 0.0015(6) 0.0067(6) -0.0014(6)
C12 0.0206(8) 0.0216(8) 0.0189(7) -0.0019(6) 0.0080(6) -0.0022(6)
C13 0.0211(8) 0.0299(9) 0.0170(7) -0.0013(6) 0.0055(6) -0.0033(7)
C14 0.0174(8) 0.0302(9) 0.0194(7) 0.0060(6) 0.0054(6) 0.0010(7)
C15 0.0178(8) 0.0248(8) 0.0223(7) 0.0045(6) 0.0095(6) 0.0040(6)
C16 0.0164(8) 0.0216(8) 0.0170(7) 0.0009(6) 0.0082(6) -0.0002(6)
C17 0.0186(8) 0.0196(8) 0.0167(7) -0.0003(6) 0.0070(6) -0.0008(6)
C18 0.0151(7) 0.0193(8) 0.0162(6) 0.0013(6) 0.0078(5) 0.0012(6)
C19 0.0191(8) 0.0208(7) 0.0171(7) -0.0015(6) 0.0075(6) 0.0004(6)
C20 0.0199(8) 0.0287(9) 0.0166(7) 0.0036(6) 0.0083(6) 0.0055(7)
C21 0.0238(8) 0.0249(8) 0.0243(8) 0.0091(6) 0.0134(6) 0.0059(7)
C22 0.0228(8) 0.0191(8) 0.0265(8) 0.0009(6) 0.0124(6) -0.0019(6)
C23 0.0185(8) 0.0219(8) 0.0173(6) 0.0003(6) 0.0077(6) -0.0006(6)

loop_
_atom_type_symbol
_atom_type_description
_atom_type_scat_dispersion_real
_atom_type_scat_dispersion_imag
_atom_type_scat_source
C C 0.0033 0.0016 'International Tables Vol C Tables 4.2.6.8 and 6.1.1.4'
H H 0.0000 0.0000 'International Tables Vol C Tables 4.2.6.8 and 6.1.1.4'
N N 0.0061 0.0033 'International Tables Vol C Tables 4.2.6.8 and 6.1.1.4'
O O 0.0106 0.0060 'International Tables Vol C Tables 4.2.6.8 and 6.1.1.4'

loop_
_geom_angle_atom_site_label_1
_geom_angle_atom_site_label_2
_geom_angle_atom_site_label_3
_geom_angle
_geom_angle_site_symmetry_1
_geom_angle_site_symmetry_3
_geom_angle_publ_flag
C1 N1 C16 104.21(13) . . ?
C1 N2 C11 106.36(13) . . ?
C1 N2 C10 124.68(12) . . ?
C11 N2 C10 127.70(13) . . ?
N1 C1 N2 113.50(13) . . ?
N1 C1 C2 123.20(14) . . ?
N2 C1 C2 123.23(14) . . ?
C3 C2 C1 128.55(15) . . ?
C3 C2 H2 115.7 . . ?
C1 C2 H2 115.7 . . ?
C2 C3 C4 127.23(13) . . ?
C2 C3 C17 114.46(14) . . ?
C4 C3 C17 117.95(13) . . ?
C5 C4 C9 118.27(15) . . ?
C5 C4 C3 118.19(13) . . ?
C9 C4 C3 123.47(14) . . ?
C6 C5 C4 121.53(15) . . ?
C6 C5 H5 119.2 . . ?
C4 C5 H5 119.2 . . ?
C5 C6 C7 119.92(15) . . ?
C5 C6 H6 120.0 . . ?
C7 C6 H6 120.0 . . ?
C8 C7 C6 119.53(16) . . ?
C8 C7 H7 120.2 . . ?
C6 C7 H7 120.2 . . ?
C7 C8 C9 121.31(15) . . ?
C7 C8 H8 119.3 . . ?
C9 C8 H8 119.3 . . ?
C8 C9 C4 119.41(14) . . ?
C8 C9 C10 119.83(14) . . ?
C4 C9 C10 120.65(14) . . ?
N2 C10 C9 112.54(12) . . ?
N2 C10 H10A 109.1 . . ?
C9 C10 H10A 109.1 . . ?
N2 C10 H10B 109.1 . . ?
C9 C10 H10B 109.1 . . ?
H10A C10 H10B 107.8 . . ?
N2 C11 C12 131.96(15) . . ?
N2 C11 C16 105.45(13) . . ?
C12 C11 C16 122.59(14) . . ?
C13 C12 C11 116.33(15) . . ?
C13 C12 H12 121.8 . . ?
C11 C12 H12 121.8 . . ?
C12 C13 C14 122.04(15) . . ?
C12 C13 H13 119.0 . . ?
C14 C13 H13 119.0 . . ?
C15 C14 C13 121.33(14) . . ?
C15 C14 H14 119.3 . . ?
C13 C14 H14 119.3 . . ?
C14 C15 C16 117.70(15) . . ?
C14 C15 H15 121.1 . . ?
C16 C15 H15 121.1 . . ?
N1 C16 C15 129.56(15) . . ?
N1 C16 C11 110.43(13) . . ?
C15 C16 C11 120.00(14) . . ?
O1 C17 C18 121.09(13) . . ?
O1 C17 C3 120.17(14) . . ?
C18 C17 C3 118.59(13) . . ?
C23 C18 C19 119.68(14) . . ?
C23 C18 C17 121.34(13) . . ?
C19 C18 C17 118.59(14) . . ?
C20 C19 C18 119.80(15) . . ?
C20 C19 H19 120.1 . . ?
C18 C19 H19 120.1 . . ?
C19 C20 C21 120.52(14) . . ?
C19 C20 H20 119.7 . . ?
C21 C20 H20 119.7 . . ?
C20 C21 C22 119.94(15) . . ?
C20 C21 H21 120.0 . . ?
C22 C21 H21 120.0 . . ?
C23 C22 C21 119.61(15) . . ?
C23 C22 H22 120.2 . . ?
C21 C22 H22 120.2 . . ?
C22 C23 C18 120.43(14) . . ?
C22 C23 H23 119.8 . . ?
C18 C23 H23 119.8 . . ?

loop_
_geom_bond_atom_site_label_1
_geom_bond_atom_site_label_2
_geom_bond_distance
_geom_bond_site_symmetry_2
_geom_bond_publ_flag
O1 C17 1.2139(19) . ?
N1 C1 1.325(2) . ?
N1 C16 1.3869(19) . ?
N2 C1 1.3717(19) . ?
N2 C11 1.3795(18) . ?
N2 C10 1.4562(19) . ?
C1 C2 1.445(2) . ?
C2 C3 1.345(2) . ?
C2 H2 0.9500 . ?
C3 C4 1.476(2) . ?
C3 C17 1.514(2) . ?
C4 C5 1.402(2) . ?
C4 C9 1.409(2) . ?
C5 C6 1.379(2) . ?
C5 H5 0.9500 . ?
C6 C7 1.387(2) . ?
C6 H6 0.9500 . ?
C7 C8 1.385(2) . ?
C7 H7 0.9500 . ?
C8 C9 1.392(2) . ?
C8 H8 0.9500 . ?
C9 C10 1.506(2) . ?
C10 H10A 0.9900 . ?
C10 H10B 0.9900 . ?
C11 C12 1.389(2) . ?
C11 C16 1.403(2) . ?
C12 C13 1.381(2) . ?
C12 H12 0.9500 . ?
C13 C14 1.402(2) . ?
C13 H13 0.9500 . ?
C14 C15 1.378(2) . ?
C14 H14 0.9500 . ?
C15 C16 1.399(2) . ?
C15 H15 0.9500 . ?
C17 C18 1.493(2) . ?
C18 C23 1.390(2) . ?
C18 C19 1.399(2) . ?
C19 C20 1.378(2) . ?
C19 H19 0.9500 . ?
C20 C21 1.391(2) . ?
C20 H20 0.9500 . ?
C21 C22 1.392(2) . ?
C21 H21 0.9500 . ?
C22 C23 1.387(2) . ?
C22 H22 0.9500 . ?
C23 H23 0.9500 . ?

loop_
_geom_torsion_atom_site_label_1
_geom_torsion_atom_site_label_2
_geom_torsion_atom_site_label_3
_geom_torsion_atom_site_label_4
_geom_torsion
_geom_torsion_site_symmetry_1
_geom_torsion_site_symmetry_2
_geom_torsion_site_symmetry_3
_geom_torsion_site_symmetry_4
_geom_torsion_publ_flag
C16 N1 C1 N2 -0.22(18) . . . . ?
C16 N1 C1 C2 176.95(15) . . . . ?
C11 N2 C1 N1 1.41(18) . . . . ?
C10 N2 C1 N1 169.43(14) . . . . ?
C11 N2 C1 C2 -175.76(15) . . . . ?
C10 N2 C1 C2 -7.7(2) . . . . ?
N1 C1 C2 C3 157.50(17) . . . . ?
N2 C1 C2 C3 -25.6(3) . . . . ?
C1 C2 C3 C4 -5.1(3) . . . . ?
C1 C2 C3 C17 -178.01(15) . . . . ?
C2 C3 C4 C5 -146.47(16) . . . . ?
C17 C3 C4 C5 26.2(2) . . . . ?
C2 C3 C4 C9 30.4(3) . . . . ?
C17 C3 C4 C9 -156.93(14) . . . . ?
C9 C4 C5 C6 -0.8(2) . . . . ?
C3 C4 C5 C6 176.27(15) . . . . ?
C4 C5 C6 C7 -0.6(2) . . . . ?
C5 C6 C7 C8 0.8(2) . . . . ?
C6 C7 C8 C9 0.5(2) . . . . ?
C7 C8 C9 C4 -1.9(2) . . . . ?
C7 C8 C9 C10 174.12(14) . . . . ?
C5 C4 C9 C8 2.0(2) . . . . ?
C3 C4 C9 C8 -174.85(14) . . . . ?
C5 C4 C9 C10 -173.99(14) . . . . ?
C3 C4 C9 C10 9.1(2) . . . . ?
C1 N2 C10 C9 63.5(2) . . . . ?
C11 N2 C10 C9 -131.05(16) . . . . ?
C8 C9 C10 N2 119.78(15) . . . . ?
C4 C9 C10 N2 -64.23(18) . . . . ?
C1 N2 C11 C12 178.17(17) . . . . ?
C10 N2 C11 C12 10.6(3) . . . . ?
C1 N2 C11 C16 -1.93(17) . . . . ?
C10 N2 C11 C16 -169.48(15) . . . . ?
N2 C11 C12 C13 179.74(16) . . . . ?
C16 C11 C12 C13 -0.1(2) . . . . ?
C11 C12 C13 C14 -0.3(3) . . . . ?
C12 C13 C14 C15 0.0(3) . . . . ?
C13 C14 C15 C16 0.6(2) . . . . ?
C1 N1 C16 C15 -179.92(17) . . . . ?
C1 N1 C16 C11 -1.06(18) . . . . ?
C14 C15 C16 N1 177.75(16) . . . . ?
C14 C15 C16 C11 -1.0(2) . . . . ?
N2 C11 C16 N1 1.90(18) . . . . ?
C12 C11 C16 N1 -178.19(15) . . . . ?
N2 C11 C16 C15 -179.11(14) . . . . ?
C12 C11 C16 C15 0.8(2) . . . . ?
C2 C3 C17 O1 57.3(2) . . . . ?
C4 C3 C17 O1 -116.31(18) . . . . ?
C2 C3 C17 C18 -118.32(16) . . . . ?
C4 C3 C17 C18 68.09(19) . . . . ?
O1 C17 C18 C23 -158.96(16) . . . . ?
C3 C17 C18 C23 16.6(2) . . . . ?
O1 C17 C18 C19 13.9(2) . . . . ?
C3 C17 C18 C19 -170.58(14) . . . . ?
C23 C18 C19 C20 1.5(2) . . . . ?
C17 C18 C19 C20 -171.40(15) . . . . ?
C18 C19 C20 C21 -0.2(2) . . . . ?
C19 C20 C21 C22 -0.8(2) . . . . ?
C20 C21 C22 C23 0.4(2) . . . . ?
C21 C22 C23 C18 1.0(2) . . . . ?
C19 C18 C23 C22 -2.0(2) . . . . ?
C17 C18 C23 C22 170.76(15) . . . . ?
